data_2005203
loop_
_publ_author_name
'Low, J. N.'
'Ferguson, G.'
'Cobo, J.'
'Melguizo, M.'
'Nogueras, M.'
'Sanchez, A.'

_publ_section_title
;
 6-Acetamido-4-methoxy-2-methylthiopyrimidine
;
_journal_issue 8
_journal_name_full 'Acta Crystallographica Section C'
_journal_page_first 2035
_journal_page_last 2037
_journal_paper_doi 10.1107/S0108270196003423
_journal_volume 52
_journal_year 1996
_chemical_formula_moiety 'C8 H11 N3 O2 S'
_chemical_formula_sum 'C8 H11 N3 O2 S'
_chemical_formula_weight 213.26
_chemical_name_systematic
;
6-acetylamino-4-methoxy-2-methylthiopyrimidine
;
_space_group_IT_number 62
_symmetry_cell_setting orthorhombic
_symmetry_space_group_name_Hall '-P 2ac 2n'
_symmetry_space_group_name_H-M 'P n m a'
_cell_angle_alpha 90
_cell_angle_beta 90
_cell_angle_gamma 90
_cell_formula_units_Z 4
_cell_length_a 9.6850(6)
_cell_length_b 6.7980(7)
_cell_length_c 15.183(1)
_cell_measurement_reflns_used 25
_cell_measurement_temperature 294(1)
_cell_measurement_theta_max 22.30
_cell_measurement_theta_min 12.30
_cell_volume 999.63(14)
_computing_cell_refinement 'SET4 and CELDIM in CAD-4/PC Software'
_computing_data_collection 'CAD-4/PC Software (Enraf-Nonius 1992)'
_computing_data_reduction 'DATRD2 in NRCVAX94 (Gabe, Le Page, Charland, Lee & White, 1989)'
_computing_molecular_graphics 'NRCVAX94, PLATON (Spek, 1995a) and PLUTON (Spek 1995b)'
_computing_publication_material 'NRCVAX94, SHELXL93 and WordPerfect macro PREPCIF'
_computing_structure_refinement 'NRCVAX94 and SHELXL93 (Sheldrick,1993)'
_computing_structure_solution 'SOLVER in NRCVAX'
_diffrn_ambient_temperature 294.0(10)
_diffrn_measurement_device 'Enraf-Nonius CAD-4'
_diffrn_measurement_method \q/2\q
_diffrn_radiation_monochromator graphite
_diffrn_radiation_source 'X-ray tube'
_diffrn_radiation_type MoK\a
_diffrn_radiation_wavelength 0.7107
_diffrn_reflns_av_sigmaI/netI 0.0332
_diffrn_reflns_limit_h_max 13
_diffrn_reflns_limit_h_min 0
_diffrn_reflns_limit_k_max 9
_diffrn_reflns_limit_k_min 0
_diffrn_reflns_limit_l_max 21
_diffrn_reflns_limit_l_min 0
_diffrn_reflns_number 1565
_diffrn_reflns_theta_max 30
_diffrn_reflns_theta_min 2
_diffrn_standards_decay_% 'intensity variation: 1.6%'
_diffrn_standards_interval_time 120
_diffrn_standards_number 3
_exptl_absorpt_coefficient_mu 0.302
_exptl_absorpt_correction_T_max 1.0
_exptl_absorpt_correction_T_min 1.0
_exptl_absorpt_correction_type none
_exptl_crystal_colour colorless
_exptl_crystal_density_diffrn 1.417
_exptl_crystal_density_meas ?
_exptl_crystal_description needle
_exptl_crystal_F_000 448
_exptl_crystal_size_max 0.41
_exptl_crystal_size_mid 0.24
_exptl_crystal_size_min 0.24
_refine_diff_density_max 0.360
_refine_diff_density_min -0.207
_refine_ls_extinction_coef 0.0069(16)
_refine_ls_extinction_method SHELXL93
_refine_ls_goodness_of_fit_all 0.996
_refine_ls_goodness_of_fit_obs 1.195
_refine_ls_hydrogen_treatment 'H atoms riding (SHELXL93 defaults; C---H 0.93--0.98, N---H 0.86\%A)'
_refine_ls_matrix_type full
_refine_ls_number_parameters 86
_refine_ls_number_reflns 1565
_refine_ls_number_restraints 0
_refine_ls_restrained_S_all 0.996
_refine_ls_restrained_S_obs 1.195
_refine_ls_R_factor_all 0.0852
_refine_ls_R_factor_obs 0.0367
_refine_ls_shift/esd_max -0.019
_refine_ls_shift/esd_mean 0.003
_refine_ls_structure_factor_coef Fsqd
_refine_ls_weighting_scheme
;
calc w = 1/[\s^2^(F~o~^2^) + (0.0650P)^2^]
where P = (F~o~^2^ + 2F~c~^2^)/3
;
_refine_ls_wR_factor_all 0.1088
_refine_ls_wR_factor_obs 0.0984
_reflns_number_observed 924
_reflns_number_total 1565
_reflns_observed_criterion >2\s(I)
_cod_data_source_file ab1363.cif
_cod_data_source_block I
_cod_depositor_comments
;
 Marking atoms 'H62A', 'H62B' and 'H62C', 'H62D' as belonging to disorder
 groups '1' and '2' after consulting the original publication.

 Antanas Vaitkus,
 2017-09-05

The following automatic conversions were performed:

'_exptl_crystal_density_meas' value 'not measured' was changed to '?'
- the value is perceived as not measured.

Automatic conversion script
Id: cif_fix_values 3008 2015-01-20 13:52:24Z robertas 
;
_cod_original_cell_volume 999.6(2)
_cod_database_code 2005203

loop_
_symmetry_equiv_pos_as_xyz
'x, y, z'
'-x+1/2, y+1/2, z+1/2'
'x, -y+1/2, z'
'-x+1/2, -y, z+1/2'
'-x, -y, -z'
'x-1/2, -y-1/2, -z-1/2'
'-x, y-1/2, -z'
'x-1/2, y, -z-1/2'

loop_
_atom_site_aniso_label
_atom_site_aniso_U_11
_atom_site_aniso_U_22
_atom_site_aniso_U_33
_atom_site_aniso_U_12
_atom_site_aniso_U_13
_atom_site_aniso_U_23
N1 0.0234(7) 0.0568(12) 0.0305(7) 0.000 0.0002(6) 0.000
C2 0.0274(9) 0.0466(12) 0.0353(9) 0.000 0.0029(7) 0.000
S2 0.0310(3) 0.0839(5) 0.0349(3) 0.000 0.0070(2) 0.000
C21 0.0513(14) 0.084(2) 0.0340(10) 0.000 0.0085(10) 0.000
N3 0.0325(9) 0.0546(12) 0.0307(8) 0.000 0.0000(6) 0.000
C4 0.0307(10) 0.0470(13) 0.0332(9) 0.000 -0.0066(8) 0.000
O4 0.0323(8) 0.0885(13) 0.0342(7) 0.000 -0.0076(5) 0.000
C41 0.0286(11) 0.087(2) 0.0466(11) 0.000 -0.0074(8) 0.000
C5 0.0257(9) 0.0523(14) 0.0327(9) 0.000 0.0014(7) 0.000
C6 0.0270(9) 0.0425(12) 0.0305(9) 0.000 0.0007(7) 0.000
N6 0.0228(7) 0.0612(12) 0.0270(7) 0.000 -0.0017(6) 0.000
C61 0.0279(10) 0.0464(12) 0.0340(9) 0.000 0.0019(7) 0.000
C62 0.0357(11) 0.084(2) 0.0320(10) 0.000 0.0059(8) 0.000
O6 0.0251(7) 0.0895(13) 0.0380(8) 0.000 0.0036(5) 0.000

loop_
_atom_site_label
_atom_site_occupancy
_atom_site_fract_x
_atom_site_fract_y
_atom_site_fract_z
_atom_site_U_iso_or_equiv
_atom_site_thermal_displace_type
_atom_site_calc_flag
_atom_site_refinement_flags
_atom_site_type_symbol
_atom_site_disorder_group
N1 1 -0.1666(2) .25 -.0524(1) .0369(4) Uani d S N .
C2 1 -0.1651(2) .25 .0357(1) .0364(4) Uani d S C .
S2 1 -0.33175(6) .25 .08059(3) .0499(2) Uani d S S .
C21 1 -0.2992(3) .25 .1969(1) .0563(7) Uani d S C .
N3 1 -.0563(2) .25 .08831(9) .0393(4) Uani d S N .
C4 1 .0659(2) .25 .0477(1) .0370(5) Uani d S C .
O4 1 .1719(2) .25 .1042(1) .0517(5) Uani d S O .
C41 1 .3088(2) .25 .0702(2) .0540(7) Uani d S C .
C5 1 .0808(2) .25 -.0436(1) .0369(5) Uani d S C .
C6 1 -.0418(2) .25 -.0908(1) .0333(4) Uani d S C .
N6 1 -.0503(2) .25 -0.18243(9) .0370(4) Uani d S N .
C61 1 .0553(2) .25 -0.2425(1) .0361(5) Uani d S C .
C62 1 .0083(2) .25 -0.3367(1) .0505(6) Uani d S C .
O6 1 .1765(1) .25 -0.22192(9) .0508(5) Uani d S O .
H21A 1 -0.3853 .25 .22815 .084 Uiso calc SR H .
H21B .5 -0.2473 .1347 .21242 .084 Uiso calc PR H .
H41A 1 .3735 .25 .1181 .081 Uiso calc SR H .
H41B 1 .3227 .3653 .0348 .081 Uiso calc PR H .
H5 1 .1668 .25 -0.07088 .055 Uiso calc SR H .
H6 1 -0.1324 .25 -0.20406 .056 Uiso calc SR H .
H62A .5 -0.0908 .25 -0.33876 .076 Uiso calc SPR H 1
H62B .5 .0428 .1347 -0.36586 .076 Uiso calc PR H 1
H62C .5 .0873 .25 -0.3749 .076 Uiso calc SPR H 2
H62D .5 -0.0463 .3653 -0.34779 .076 Uiso calc PR H 2

loop_
_atom_type_symbol
_atom_type_description
_atom_type_scat_dispersion_real
_atom_type_scat_dispersion_imag
_atom_type_scat_source
C C 0.0033 0.0016 'International Tables Vol C Tables 4.2.6.8 and 6.1.1.4'
H H 0.0000 0.0000 'International Tables Vol C Tables 4.2.6.8 and 6.1.1.4'
N N 0.0061 0.0033 'International Tables Vol C Tables 4.2.6.8 and 6.1.1.4'
O O 0.0106 0.0060 'International Tables Vol C Tables 4.2.6.8 and 6.1.1.4'
S S 0.1246 0.1234 'International Tables Vol C Tables 4.2.6.8 and 6.1.1.4'

loop_
_geom_angle_atom_site_label_1
_geom_angle_atom_site_label_2
_geom_angle_atom_site_label_3
_geom_angle
_geom_angle_publ_flag
C2 N1 C6 115.1(2) yes
N3 C2 N1 127.8(2) yes
N3 C2 S2 119.91(14) yes
N1 C2 S2 112.31(14) yes
C2 S2 C21 102.78(11) yes
C2 N3 C4 115.3(2) yes
N3 C4 O4 112.5(2) yes
N3 C4 C5 123.5(2) yes
O4 C4 C5 124.0(2) yes
C4 O4 C41 118.8(2) yes
C4 C5 C6 115.2(2) yes
N1 C6 C5 123.1(2) yes
N1 C6 N6 112.4(2) yes
C5 C6 N6 124.5(2) yes
C61 N6 C6 128.3(2) yes
O6 C61 N6 123.4(2) yes
O6 C61 C62 122.5(2) yes
N6 C61 C62 114.1(2) yes

loop_
_geom_bond_atom_site_label_1
_geom_bond_atom_site_label_2
_geom_bond_distance
_geom_bond_publ_flag
N1 C2 1.338(2) ?
N1 C6 1.342(2) yes
C2 N3 1.323(3) yes
C2 S2 1.752(2) yes
S2 C21 1.794(2) yes
N3 C4 1.335(3) yes
C4 O4 1.338(2) yes
C4 C5 1.393(2) yes
O4 C41 1.423(2) yes
C5 C6 1.387(2) yes
C6 N6 1.393(2) yes
N6 C61 1.370(2) yes
C61 O6 1.215(2) yes
C61 C62 1.502(3) yes

loop_
_geom_torsion_atom_site_label_1
_geom_torsion_atom_site_label_2
_geom_torsion_atom_site_label_3
_geom_torsion_atom_site_label_4
_geom_torsion
C6 N1 C2 N3 0.0
C6 N1 C2 S2 180.0
N3 C2 S2 C21 0.0
N1 C2 S2 C21 180.0
N1 C2 N3 C4 0.0
S2 C2 N3 C4 180.0
C2 N3 C4 O4 180.0
C2 N3 C4 C5 0.0
N3 C4 O4 C41 180.0
C5 C4 O4 C41 0.0
N3 C4 C5 C6 0.0
O4 C4 C5 C6 180.0
C2 N1 C6 C5 0.0
C2 N1 C6 N6 180.0
C4 C5 C6 N1 0.0
C4 C5 C6 N6 180.0
N1 C6 N6 C61 180.0
C5 C6 N6 C61 0.0
C6 N6 C61 O6 0.0
C6 N6 C61 C62 180.0
